data_4504046
loop_
_publ_author_name
'Anderson, Travis M.'
'Thoma, Steven G.'
'Bonhomme, Fran\,cois'
'Rodriguez, Mark A.'
'Park, Hyunsoo'
'Parise, John B.'
'Alam, Todd M.'
'Larentzos, James P.'
'Nyman, May'

_publ_section_title
;
 Lithium Polyniobates. A Lindqvist-Supported Lithium&#x2212;Water
 Adamantane Cluster and Conversion of Hexaniobate to a Discrete Keggin
 Complex
;
_journal_issue 4
_journal_name_full 'Crystal Growth &amp; Design'
_journal_page_first 719
_journal_paper_doi 10.1021/cg0606904
_journal_volume 7
_journal_year 2007
_chemical_formula_moiety 'Nb6O19 15(H2O) 7(Li) 1(K)'
_chemical_formula_sum 'H30 K Li7 Nb6 O34'
_chemical_formula_weight 1219.34
_chemical_name_common 'hexaniobate salt'
_chemical_name_systematic
;
 ?
;
_space_group_IT_number 14
_symmetry_cell_setting monoclinic
_symmetry_Int_Tables_number 14
_symmetry_space_group_name_Hall '-P 2ybc'
_symmetry_space_group_name_H-M 'P 1 21/c 1'
_atom_sites_solution_primary direct
_atom_sites_solution_secondary difmap
_audit_creation_method SHELXL-97
_cell_angle_alpha 90.00
_cell_angle_beta 91.609(16)
_cell_angle_gamma 90.00
_cell_formula_units_Z 4
_cell_length_a 9.859(10)
_cell_length_b 17.500(17)
_cell_length_c 17.384(17)
_cell_measurement_reflns_used 100
_cell_measurement_temperature 153(2)
_cell_measurement_theta_max 25.30
_cell_measurement_theta_min 2.0
_cell_volume 2998(5)
_computing_cell_refinement 'SMART 5.054 (Bruker, 1998)'
_computing_data_collection 'SMART 5.054 (Bruker, 1998)'
_computing_data_reduction 'SAINT 6.02 (Bruker, 2001)'
_computing_molecular_graphics 'SHELXTL 5.1  (Bruker, 1998)'
_computing_publication_material 'SHELXTL 5.1  (Bruker, 1998)'
_computing_structure_refinement 'SHELXL-97 (Sheldrick, 1997)'
_computing_structure_solution 'SHELXTL 5.1  (Bruker, 1998)'
_diffrn_ambient_temperature 173(2)
_diffrn_measured_fraction_theta_full 0.979
_diffrn_measured_fraction_theta_max 0.979
_diffrn_measurement_device_type 'Bruker Apex CCD'
_diffrn_measurement_method '\w and \f scans'
_diffrn_radiation_monochromator graphite
_diffrn_radiation_source 'fine-focus sealed tube'
_diffrn_radiation_type MoK\a
_diffrn_radiation_wavelength 0.71073
_diffrn_reflns_av_R_equivalents 0.0403
_diffrn_reflns_av_sigmaI/netI 0.0376
_diffrn_reflns_limit_h_max 11
_diffrn_reflns_limit_h_min -11
_diffrn_reflns_limit_k_max 20
_diffrn_reflns_limit_k_min -21
_diffrn_reflns_limit_l_max 20
_diffrn_reflns_limit_l_min -20
_diffrn_reflns_number 20141
_diffrn_reflns_theta_full 25.30
_diffrn_reflns_theta_max 25.30
_diffrn_reflns_theta_min 1.65
_diffrn_standards_decay_% <2
_diffrn_standards_interval_count 0
_diffrn_standards_interval_time 0
_diffrn_standards_number 0
_exptl_absorpt_coefficient_mu 2.475
_exptl_absorpt_correction_T_max 0.7555
_exptl_absorpt_correction_T_min 0.6643
_exptl_absorpt_correction_type empirical
_exptl_absorpt_process_details 'SADABS (Sheldrick, 1999)'
_exptl_crystal_colour colorless
_exptl_crystal_density_diffrn 2.701
_exptl_crystal_density_method 'not measured'
_exptl_crystal_description irregular
_exptl_crystal_F_000 2232
_exptl_crystal_size_max 0.18
_exptl_crystal_size_mid 0.15
_exptl_crystal_size_min 0.12
_refine_diff_density_max 3.519
_refine_diff_density_min -2.514
_refine_diff_density_rms 0.272
_refine_ls_extinction_method none
_refine_ls_goodness_of_fit_ref 0.986
_refine_ls_matrix_type full
_refine_ls_number_parameters 393
_refine_ls_number_reflns 5343
_refine_ls_number_restraints 0
_refine_ls_restrained_S_all 0.986
_refine_ls_R_factor_all 0.0573
_refine_ls_R_factor_gt 0.0494
_refine_ls_shift/su_max 0.000
_refine_ls_shift/su_mean 0.000
_refine_ls_structure_factor_coef Fsqd
_refine_ls_weighting_details 'calc w=1/[\s^2^(Fo^2^)+(0.1066P)^2^+39.7348P] where P=(Fo^2^+2Fc^2^)/3'
_refine_ls_weighting_scheme calc
_refine_ls_wR_factor_gt 0.1499
_refine_ls_wR_factor_ref 0.1635
_reflns_number_gt 4640
_reflns_number_total 5343
_reflns_threshold_expression >2sigma(I)
_cod_data_source_file cg0606904si20061009_121029.cif
_cod_data_source_block kli7nb6-mn
_cod_original_sg_symbol_H-M 'P 21/c'
_cod_original_formula_sum 'H30 K Li7 Nb6 O34 '
_cod_database_code 4504046

loop_
_symmetry_equiv_pos_as_xyz
'x, y, z'
'-x, y+1/2, -z+1/2'
'-x, -y, -z'
'x, -y-1/2, z-1/2'

loop_
_atom_site_label
_atom_site_type_symbol
_atom_site_fract_x
_atom_site_fract_y
_atom_site_fract_z
_atom_site_U_iso_or_equiv
_atom_site_adp_type
_atom_site_occupancy
_atom_site_symmetry_multiplicity
_atom_site_calc_flag
Nb1 Nb 0.07121(7) 0.09694(4) 0.21822(4) 0.0119(2) Uani 1 1 d
Nb2 Nb 0.41244(7) 0.09134(4) 0.21699(4) 0.0119(2) Uani 1 1 d
Nb3 Nb 0.42397(7) 0.19278(4) 0.38153(4) 0.0111(2) Uani 1 1 d
Nb4 Nb 0.25044(7) 0.25976(4) 0.22773(4) 0.0111(2) Uani 1 1 d
Nb5 Nb 0.08598(7) 0.19755(4) 0.38362(4) 0.0111(2) Uani 1 1 d
Nb6 Nb 0.24690(7) 0.03057(4) 0.37191(4) 0.0105(2) Uani 1 1 d
O1 O 0.1021(6) 0.1996(3) 0.1755(3) 0.0151(12) Uani 1 1 d
O2 O 0.3831(6) 0.1953(3) 0.1732(3) 0.0138(11) Uani 1 1 d
O3 O 0.5289(5) 0.1381(3) 0.3013(3) 0.0124(11) Uani 1 1 d
O4 O 0.2600(6) 0.2241(3) 0.4354(3) 0.0148(12) Uani 1 1 d
O5 O 0.3843(6) 0.0084(3) 0.2934(3) 0.0136(11) Uani 1 1 d
O6 O 0.0981(6) 0.0115(3) 0.2931(3) 0.0137(11) Uani 1 1 d
O7 O 0.1098(5) 0.0905(3) 0.4264(3) 0.0116(11) Uani 1 1 d
O8 O 0.2482(6) -0.0636(3) 0.4158(3) 0.0139(11) Uani 1 1 d
O9 O 0.5347(6) 0.0494(3) 0.1561(3) 0.0191(12) Uani 1 1 d
O10 O 0.1142(6) 0.2821(3) 0.3091(3) 0.0140(11) Uani 1 1 d
O11 O 0.2371(6) 0.0618(3) 0.1671(3) 0.0140(11) Uani 1 1 d
O12 O 0.5601(6) 0.2271(3) 0.4432(3) 0.0199(13) Uani 1 1 d
O13 O 0.3956(6) 0.2780(3) 0.3081(3) 0.0157(12) Uani 1 1 d
O14 O -0.0576(6) 0.0612(3) 0.1534(3) 0.0237(14) Uani 1 1 d
O15 O -0.0333(6) 0.2400(3) 0.4464(3) 0.0199(13) Uani 1 1 d
O16 O 0.3968(6) 0.0869(3) 0.4251(3) 0.0136(11) Uani 1 1 d
O17 O 0.2483(5) 0.1443(3) 0.3012(3) 0.0116(11) Uani 1 1 d
O18 O -0.0328(5) 0.1461(3) 0.3036(3) 0.0135(11) Uani 1 1 d
O19 O 0.2513(6) 0.3465(3) 0.1733(3) 0.0154(11) Uani 1 1 d
OW1 O 0.4246(6) 0.0706(3) 0.5811(3) 0.0158(12) Uani 1 1 d
OW2 O 0.0711(6) 0.4296(3) 0.0821(3) 0.0179(12) Uani 1 1 d
OW3 O -0.2554(5) 0.2123(3) 0.2440(3) 0.0146(11) Uani 1 1 d
OW4 O 0.0890(6) -0.1353(3) 0.2612(3) 0.0188(12) Uani 1 1 d
OW5 O 0.4140(5) -0.1355(3) 0.2602(3) 0.0165(12) Uani 1 1 d
OW6 O -0.0930(6) 0.2689(3) 0.0952(3) 0.0170(12) Uani 1 1 d
OW7 O 0.2484(6) -0.0874(3) 0.5708(3) 0.0195(13) Uani 1 1 d
OW8 O -0.2752(7) 0.1188(3) 0.0789(3) 0.0270(14) Uani 1 1 d
OW9 O 0.5780(6) 0.2285(3) 0.5967(3) 0.0195(13) Uani 1 1 d
OW10 O 0.7496(6) 0.3189(3) 0.3959(3) 0.0202(13) Uani 1 1 d
OW11 O 0.2643(7) 0.5002(3) 0.2104(3) 0.0238(14) Uani 1 1 d
OW12 O 0.4949(9) -0.0802(5) 0.0626(5) 0.050(2) Uiso 1 1 d
OW13 O -0.1937(12) -0.0751(5) 0.1262(5) 0.069(3) Uani 1 1 d
OW14 O 0.1849(17) -0.0188(5) 0.0454(5) 0.107(5) Uani 1 1 d
OW15 O 0.0096(12) 0.3923(6) 0.5006(7) 0.082(3) Uani 1 1 d
K1 K 0.2488(5) 0.35365(16) 0.52390(14) 0.0751(12) Uani 1 1 d
Li1 Li 0.2496(14) -0.1806(8) 0.2179(8) 0.021(3) Uiso 1 1 d
Li2 Li 0.4210(15) -0.0369(8) 0.6340(8) 0.020(3) Uiso 1 1 d
Li3 Li 0.0831(15) -0.0429(8) 0.6345(8) 0.022(3) Uiso 1 1 d
Li4 Li -0.2587(15) 0.2198(9) 0.1298(9) 0.024(3) Uiso 1 1 d
Li5 Li 0.5928(17) 0.1214(10) 0.6223(9) 0.031(4) Uiso 1 1 d
Li6 Li -0.0924(17) 0.3779(9) 0.1220(9) 0.029(3) Uiso 1 1 d
Li7 Li 0.307(2) -0.0974(13) 0.0317(13) 0.053(5) Uiso 1 1 d

loop_
_atom_site_aniso_label
_atom_site_aniso_U_11
_atom_site_aniso_U_22
_atom_site_aniso_U_33
_atom_site_aniso_U_23
_atom_site_aniso_U_13
_atom_site_aniso_U_12
Nb1 0.0167(4) 0.0091(4) 0.0098(4) 0.0001(2) -0.0037(3) -0.0017(3)
Nb2 0.0171(4) 0.0090(4) 0.0094(4) 0.0002(2) -0.0006(3) 0.0008(3)
Nb3 0.0153(4) 0.0082(3) 0.0095(4) -0.0002(2) -0.0029(3) -0.0010(3)
Nb4 0.0160(4) 0.0071(3) 0.0099(4) 0.0016(2) -0.0021(3) -0.0003(2)
Nb5 0.0155(4) 0.0088(4) 0.0091(3) 0.0003(2) -0.0007(3) 0.0012(2)
Nb6 0.0148(4) 0.0069(3) 0.0096(4) 0.0012(2) -0.0014(3) -0.0003(2)
O1 0.021(3) 0.012(3) 0.011(3) 0.003(2) -0.004(2) 0.000(2)
O2 0.020(3) 0.009(3) 0.012(3) 0.001(2) 0.000(2) -0.001(2)
O3 0.011(3) 0.012(3) 0.014(3) 0.001(2) 0.002(2) 0.002(2)
O4 0.019(3) 0.013(3) 0.013(3) -0.001(2) -0.004(2) 0.001(2)
O5 0.021(3) 0.008(3) 0.011(3) 0.002(2) -0.003(2) 0.001(2)
O6 0.016(3) 0.011(3) 0.013(3) 0.002(2) -0.004(2) -0.002(2)
O7 0.011(3) 0.013(3) 0.011(3) 0.001(2) 0.005(2) -0.001(2)
O8 0.019(3) 0.007(3) 0.015(3) 0.002(2) -0.002(2) -0.004(2)
O9 0.012(3) 0.021(3) 0.025(3) -0.002(2) 0.008(2) 0.004(2)
O10 0.022(3) 0.007(2) 0.013(3) 0.001(2) -0.005(2) 0.000(2)
O11 0.020(3) 0.010(3) 0.013(3) -0.002(2) -0.001(2) 0.002(2)
O12 0.024(3) 0.019(3) 0.017(3) 0.002(2) -0.006(2) -0.007(2)
O13 0.025(3) 0.009(3) 0.012(3) 0.002(2) -0.006(2) -0.002(2)
O14 0.029(4) 0.018(3) 0.023(3) -0.002(2) -0.014(3) -0.003(3)
O15 0.022(3) 0.021(3) 0.017(3) -0.001(2) 0.005(2) 0.007(2)
O16 0.017(3) 0.010(3) 0.014(3) 0.003(2) -0.006(2) 0.000(2)
O17 0.015(3) 0.006(2) 0.014(3) 0.002(2) -0.002(2) 0.000(2)
O18 0.014(3) 0.013(3) 0.014(3) 0.002(2) 0.002(2) -0.001(2)
O19 0.017(3) 0.012(3) 0.018(3) 0.003(2) 0.000(2) -0.001(2)
OW1 0.017(3) 0.013(3) 0.017(3) -0.002(2) -0.003(2) 0.002(2)
OW2 0.016(3) 0.016(3) 0.021(3) -0.001(2) -0.003(2) 0.003(2)
OW3 0.016(3) 0.013(3) 0.015(3) 0.004(2) 0.000(2) 0.001(2)
OW4 0.022(3) 0.014(3) 0.020(3) -0.003(2) -0.002(2) 0.002(2)
OW5 0.014(3) 0.016(3) 0.020(3) -0.005(2) 0.000(2) 0.001(2)
OW6 0.019(3) 0.015(3) 0.016(3) 0.003(2) -0.001(2) 0.001(2)
OW7 0.027(3) 0.013(3) 0.018(3) 0.003(2) -0.001(3) 0.002(2)
OW8 0.043(4) 0.019(3) 0.018(3) -0.001(2) -0.003(3) -0.001(3)
OW9 0.023(3) 0.016(3) 0.019(3) -0.005(2) -0.004(2) 0.004(2)
OW10 0.024(3) 0.018(3) 0.018(3) 0.000(2) -0.003(2) 0.002(2)
OW11 0.037(4) 0.018(3) 0.017(3) -0.003(2) 0.001(3) -0.006(3)
OW13 0.124(9) 0.033(5) 0.047(5) 0.011(4) -0.036(5) -0.018(5)
OW14 0.266(17) 0.028(5) 0.025(4) -0.008(4) -0.015(7) 0.030(7)
OW15 0.095(9) 0.070(7) 0.080(8) -0.005(6) 0.002(6) -0.004(6)
K1 0.169(4) 0.0331(14) 0.0217(12) -0.0051(10) -0.0175(17) 0.0022(17)

loop_
_atom_type_symbol
_atom_type_description
_atom_type_scat_dispersion_real
_atom_type_scat_dispersion_imag
_atom_type_scat_source
Li Li -0.0003 0.0001 'International Tables Vol C Tables 4.2.6.8 and 6.1.1.4'
Nb Nb -2.0727 0.6215 'International Tables Vol C Tables 4.2.6.8 and 6.1.1.4'
O O 0.0106 0.0060 'International Tables Vol C Tables 4.2.6.8 and 6.1.1.4'
K K 0.2009 0.2494 'International Tables Vol C Tables 4.2.6.8 and 6.1.1.4'

loop_
_geom_angle_atom_site_label_1
_geom_angle_atom_site_label_2
_geom_angle_atom_site_label_3
_geom_angle
_geom_angle_site_symmetry_1
_geom_angle_site_symmetry_3
O14 Nb1 O1 101.3(2) . .
O14 Nb1 O11 100.9(3) . .
O1 Nb1 O11 88.6(2) . .
O14 Nb1 O6 103.2(2) . .
O1 Nb1 O6 155.5(2) . .
O11 Nb1 O6 87.9(2) . .
O14 Nb1 O18 104.3(3) . .
O1 Nb1 O18 88.6(2) . .
O11 Nb1 O18 154.7(2) . .
O6 Nb1 O18 84.3(2) . .
O14 Nb1 O17 178.1(3) . .
O1 Nb1 O17 78.1(2) . .
O11 Nb1 O17 77.3(2) . .
O6 Nb1 O17 77.5(2) . .
O18 Nb1 O17 77.6(2) . .
O14 Nb1 Li3 93.2(3) . 3_556
O1 Nb1 Li3 131.4(3) . 3_556
O11 Nb1 Li3 133.9(3) . 3_556
O6 Nb1 Li3 46.0(3) . 3_556
O18 Nb1 Li3 42.8(3) . 3_556
O17 Nb1 Li3 88.5(3) . 3_556
O14 Nb1 Nb6 136.4(2) . .
O1 Nb1 Nb6 122.32(16) . .
O11 Nb1 Nb6 80.52(17) . .
O6 Nb1 Nb6 33.23(15) . .
O18 Nb1 Nb6 79.83(16) . .
O17 Nb1 Nb6 44.27(12) . .
Li3 Nb1 Nb6 60.0(3) 3_556 .
O14 Nb1 Nb4 133.83(19) . .
O1 Nb1 Nb4 32.61(16) . .
O11 Nb1 Nb4 81.10(16) . .
O6 Nb1 Nb4 122.94(16) . .
O18 Nb1 Nb4 83.07(16) . .
O17 Nb1 Nb4 45.46(12) . .
Li3 Nb1 Nb4 118.6(3) 3_556 .
Nb6 Nb1 Nb4 89.73(5) . .
O14 Nb1 K1 82.0(2) . 4_565
O1 Nb1 K1 53.14(17) . 4_565
O11 Nb1 K1 44.91(16) . 4_565
O6 Nb1 K1 132.00(17) . 4_565
O18 Nb1 K1 141.50(16) . 4_565
O17 Nb1 K1 96.14(15) . 4_565
Li3 Nb1 K1 174.3(3) 3_556 4_565
Nb6 Nb1 K1 121.79(9) . 4_565
Nb4 Nb1 K1 67.05(5) . 4_565
O9 Nb2 O11 103.2(3) . .
O9 Nb2 O2 104.0(3) . .
O11 Nb2 O2 87.4(2) . .
O9 Nb2 O5 101.8(3) . .
O11 Nb2 O5 88.0(2) . .
O2 Nb2 O5 154.1(2) . .
O9 Nb2 O3 102.6(3) . .
O11 Nb2 O3 154.0(2) . .
O2 Nb2 O3 88.9(2) . .
O5 Nb2 O3 84.1(2) . .
O9 Nb2 O17 178.2(2) . .
O11 Nb2 O17 76.8(2) . .
O2 Nb2 O17 77.7(2) . .
O5 Nb2 O17 76.4(2) . .
O3 Nb2 O17 77.2(2) . .
O9 Nb2 Li2 91.0(3) . 3_656
O11 Nb2 Li2 134.8(3) . 3_656
O2 Nb2 Li2 130.8(3) . 3_656
O5 Nb2 Li2 46.8(3) . 3_656
O3 Nb2 Li2 41.9(3) . 3_656
O17 Nb2 Li2 87.7(3) . 3_656
O9 Nb2 K1 81.8(2) . 4_565
O11 Nb2 K1 48.47(17) . 4_565
O2 Nb2 K1 51.53(16) . 4_565
O5 Nb2 K1 135.13(17) . 4_565
O3 Nb2 K1 139.37(16) . 4_565
O17 Nb2 K1 99.45(15) . 4_565
Li2 Nb2 K1 172.8(3) 3_656 4_565
O12 Nb3 O4 103.4(3) . .
O12 Nb3 O13 102.9(2) . .
O4 Nb3 O13 89.7(2) . .
O12 Nb3 O3 100.6(3) . .
O4 Nb3 O3 155.7(2) . .
O13 Nb3 O3 88.7(2) . .
O12 Nb3 O16 100.8(2) . .
O4 Nb3 O16 87.5(2) . .
O13 Nb3 O16 156.2(2) . .
O3 Nb3 O16 84.3(2) . .
O12 Nb3 O17 178.4(2) . .
O4 Nb3 O17 77.4(2) . .
O13 Nb3 O17 78.5(2) . .
O3 Nb3 O17 78.5(2) . .
O16 Nb3 O17 77.81(19) . .
O12 Nb3 Li2 89.1(3) . 3_656
O4 Nb3 Li2 133.7(3) . 3_656
O13 Nb3 Li2 131.2(3) . 3_656
O3 Nb3 Li2 42.6(3) . 3_656
O16 Nb3 Li2 46.1(3) . 3_656
O17 Nb3 Li2 89.3(3) . 3_656
O12 Nb3 Nb6 134.07(18) . .
O4 Nb3 Nb6 79.92(16) . .
O13 Nb3 Nb6 123.03(16) . .
O3 Nb3 Nb6 80.70(16) . .
O16 Nb3 Nb6 33.30(15) . .
O17 Nb3 Nb6 44.55(12) . .
Li2 Nb3 Nb6 60.8(3) 3_656 .
O12 Nb3 Nb5 135.6(2) . .
O4 Nb3 Nb5 32.20(15) . .
O13 Nb3 Nb5 82.24(17) . .
O3 Nb3 Nb5 123.73(16) . .
O16 Nb3 Nb5 82.87(16) . .
O17 Nb3 Nb5 45.27(13) . .
Li2 Nb3 Nb5 120.8(3) 3_656 .
Nb6 Nb3 Nb5 59.99(4) . .
O12 Nb3 Nb4 135.74(18) . .
O4 Nb3 Nb4 82.81(17) . .
O13 Nb3 Nb4 32.86(15) . .
O3 Nb3 Nb4 82.71(16) . .
O16 Nb3 Nb4 123.39(15) . .
O17 Nb3 Nb4 45.62(12) . .
Li2 Nb3 Nb4 118.3(3) 3_656 .
Nb6 Nb3 Nb4 90.17(5) . .
Nb5 Nb3 Nb4 60.73(4) . .
O12 Nb3 K1 74.6(2) . .
O4 Nb3 K1 33.67(16) . .
O13 Nb3 K1 79.65(18) . .
O3 Nb3 K1 165.83(16) . .
O16 Nb3 K1 109.62(18) . .
O17 Nb3 K1 106.66(15) . .
Li2 Nb3 K1 148.3(3) 3_656 .
Nb6 Nb3 K1 112.39(8) . .
Nb5 Nb3 K1 62.91(6) . .
Nb4 Nb3 K1 91.54(8) . .
O19 Nb4 O2 102.5(2) . .
O19 Nb4 O13 102.7(2) . .
O2 Nb4 O13 87.5(2) . .
O19 Nb4 O1 102.7(2) . .
O2 Nb4 O1 88.1(2) . .
O13 Nb4 O1 154.5(2) . .
O19 Nb4 O10 102.7(2) . .
O2 Nb4 O10 154.8(2) . .
O13 Nb4 O10 87.5(2) . .
O1 Nb4 O10 85.9(2) . .
O19 Nb4 O17 179.5(2) . .
O2 Nb4 O17 78.0(2) . .
O13 Nb4 O17 77.17(19) . .
O1 Nb4 O17 77.3(2) . .
O10 Nb4 O17 76.9(2) . .
O19 Nb4 Nb3 135.25(18) . .
O2 Nb4 Nb3 81.61(17) . .
O13 Nb4 Nb3 32.50(15) . .
O1 Nb4 Nb3 121.99(16) . .
O10 Nb4 Nb3 80.96(16) . .
O17 Nb4 Nb3 44.67(12) . .
O19 Nb4 Nb1 134.83(18) . .
O2 Nb4 Nb1 81.22(17) . .
O13 Nb4 Nb1 122.42(15) . .
O1 Nb4 Nb1 32.09(15) . .
O10 Nb4 Nb1 80.76(15) . .
O17 Nb4 Nb1 45.25(12) . .
Nb3 Nb4 Nb1 89.92(5) . .
O19 Nb4 K1 87.3(2) . 4_565
O2 Nb4 K1 45.00(17) . 4_565
O13 Nb4 K1 132.32(18) . 4_565
O1 Nb4 K1 50.30(18) . 4_565
O10 Nb4 K1 136.13(17) . 4_565
O17 Nb4 K1 93.05(14) . 4_565
Nb3 Nb4 K1 121.03(8) . 4_565
Nb1 Nb4 K1 63.43(6) . 4_565
O15 Nb5 O4 101.7(3) . .
O15 Nb5 O10 101.2(3) . .
O4 Nb5 O10 89.2(2) . .
O15 Nb5 O18 103.2(3) . .
O4 Nb5 O18 155.0(2) . .
O10 Nb5 O18 88.4(2) . .
O15 Nb5 O7 103.4(2) . .
O4 Nb5 O7 87.7(2) . .
O10 Nb5 O7 155.3(2) . .
O18 Nb5 O7 84.2(2) . .
O15 Nb5 O17 178.3(2) . .
O4 Nb5 O17 77.0(2) . .
O10 Nb5 O17 77.9(2) . .
O18 Nb5 O17 78.2(2) . .
O7 Nb5 O17 77.56(19) . .
O15 Nb5 Li3 93.6(3) . 3_556
O4 Nb5 Li3 133.7(3) . 3_556
O10 Nb5 Li3 130.5(3) . 3_556
O18 Nb5 Li3 42.1(3) . 3_556
O7 Nb5 Li3 46.1(3) . 3_556
O17 Nb5 Li3 88.1(3) . 3_556
O15 Nb5 Nb6 136.35(19) . .
O4 Nb5 Nb6 79.89(16) . .
O10 Nb5 Nb6 122.44(17) . .
O18 Nb5 Nb6 80.45(16) . .
O7 Nb5 Nb6 33.05(15) . .
O17 Nb5 Nb6 44.55(12) . .
Li3 Nb5 Nb6 59.9(3) 3_556 .
O15 Nb5 Nb3 133.7(2) . .
O4 Nb5 Nb3 32.16(16) . .
O10 Nb5 Nb3 81.58(16) . .
O18 Nb5 Nb3 123.05(16) . .
O7 Nb5 Nb3 82.83(15) . .
O17 Nb5 Nb3 44.86(12) . .
Li3 Nb5 Nb3 119.8(3) 3_556 .
Nb6 Nb5 Nb3 60.00(4) . .
O15 Nb5 K1 66.5(2) . .
O4 Nb5 K1 39.24(17) . .
O10 Nb5 K1 80.00(17) . .
O18 Nb5 K1 162.27(16) . .
O7 Nb5 K1 111.71(17) . .
O17 Nb5 K1 111.94(15) . .
Li3 Nb5 K1 147.7(3) 3_556 .
Nb6 Nb5 K1 117.10(8) . .
Nb3 Nb5 K1 68.71(7) . .
O8 Nb6 O7 106.1(2) . .
O8 Nb6 O16 105.0(2) . .
O7 Nb6 O16 91.3(2) . .
O8 Nb6 O5 96.5(2) . .
O7 Nb6 O5 157.3(2) . .
O16 Nb6 O5 84.5(2) . .
O8 Nb6 O6 97.6(2) . .
O7 Nb6 O6 85.3(2) . .
O16 Nb6 O6 157.2(2) . .
O5 Nb6 O6 89.9(2) . .
O8 Nb6 O17 173.1(2) . .
O7 Nb6 O17 79.3(2) . .
O16 Nb6 O17 78.9(2) . .
O5 Nb6 O17 78.0(2) . .
O6 Nb6 O17 78.3(2) . .
O8 Nb6 Li6 36.5(3) . 2_545
O7 Nb6 Li6 95.6(4) . 2_545
O16 Nb6 Li6 141.1(3) . 2_545
O5 Nb6 Li6 101.6(3) . 2_545
O6 Nb6 Li6 61.7(3) . 2_545
O17 Nb6 Li6 140.0(3) . 2_545
O8 Nb6 Li5 37.7(4) . 3_656
O7 Nb6 Li5 142.9(3) . 3_656
O16 Nb6 Li5 92.2(4) . 3_656
O5 Nb6 Li5 59.8(3) . 3_656
O6 Nb6 Li5 104.0(3) . 3_656
O17 Nb6 Li5 137.5(3) . 3_656
Li6 Nb6 Li5 60.4(4) 2_545 3_656
O8 Nb6 Li3 94.0(3) . 3_556
O7 Nb6 Li3 44.3(3) . 3_556
O16 Nb6 Li3 135.5(3) . 3_556
O5 Nb6 Li3 133.5(3) . 3_556
O6 Nb6 Li3 43.8(3) . 3_556
O17 Nb6 Li3 86.9(3) . 3_556
Li6 Nb6 Li3 64.2(4) 2_545 3_556
Li5 Nb6 Li3 124.5(4) 3_656 3_556
O8 Nb6 Li2 92.8(3) . 3_656
O7 Nb6 Li2 134.0(3) . 3_656
O16 Nb6 Li2 42.8(3) . 3_656
O5 Nb6 Li2 44.4(3) . 3_656
O6 Nb6 Li2 134.1(3) . 3_656
O17 Nb6 Li2 86.2(3) . 3_656
Li6 Nb6 Li2 121.7(4) 2_545 3_656
Li5 Nb6 Li2 61.4(4) 3_656 3_656
Li3 Nb6 Li2 173.1(4) 3_556 3_656
O8 Nb6 Nb3 138.94(17) . .
O7 Nb6 Nb3 83.58(16) . .
O16 Nb6 Nb3 34.04(15) . .
O5 Nb6 Nb3 80.50(16) . .
O6 Nb6 Nb3 123.18(15) . .
O17 Nb6 Nb3 44.87(13) . .
Li6 Nb6 Nb3 174.8(3) 2_545 .
Li5 Nb6 Nb3 117.6(3) 3_656 .
Li3 Nb6 Nb3 117.8(3) 3_556 .
Li2 Nb6 Nb3 56.7(2) 3_656 .
O8 Nb6 Nb5 140.15(18) . .
O7 Nb6 Nb5 34.06(15) . .
O16 Nb6 Nb5 83.42(16) . .
O5 Nb6 Nb5 123.22(15) . .
O6 Nb6 Nb5 81.21(16) . .
O17 Nb6 Nb5 45.28(13) . .
Li6 Nb6 Nb5 121.4(3) 2_545 .
Li5 Nb6 Nb5 174.3(3) 3_656 .
Li3 Nb6 Nb5 57.8(3) 3_556 .
Li2 Nb6 Nb5 116.7(2) 3_656 .
Nb3 Nb6 Nb5 60.01(7) . .
Nb1 O1 Nb4 115.3(3) . .
Nb1 O1 K1 97.1(2) . 4_565
Nb4 O1 K1 100.8(2) . 4_565
Nb4 O2 Nb2 115.2(3) . .
Nb4 O2 K1 107.1(2) . 4_565
Nb2 O2 K1 97.2(2) . 4_565
Nb3 O3 Nb2 114.0(3) . .
Nb3 O3 Li2 98.3(4) . 3_656
Nb2 O3 Li2 99.5(4) . 3_656
Nb3 O4 Nb5 115.6(3) . .
Nb3 O4 K1 122.9(3) . .
Nb5 O4 K1 113.7(2) . .
Nb6 O5 Nb2 115.2(3) . .
Nb6 O5 Li2 98.9(4) . 3_656
Nb2 O5 Li2 94.4(4) . 3_656
Nb1 O6 Nb6 113.7(3) . .
Nb1 O6 Li3 95.0(4) . 3_556
Nb6 O6 Li3 98.8(4) . 3_556
Nb6 O7 Nb5 112.9(2) . .
Nb6 O7 Li3 98.9(4) . 3_556
Nb5 O7 Li3 94.6(4) . 3_556
Nb6 O8 Li6 109.8(5) . 2_545
Nb6 O8 Li5 108.5(6) . 3_656
Li6 O8 Li5 104.0(7) 2_545 3_656
Nb5 O10 Nb4 114.8(3) . .
Nb2 O11 Nb1 116.4(3) . .
Nb2 O11 K1 100.8(2) . 4_565
Nb1 O11 K1 106.3(2) . 4_565
Nb3 O13 Nb4 114.6(3) . .
Nb6 O16 Nb3 112.7(2) . .
Nb6 O16 Li2 100.7(4) . 3_656
Nb3 O16 Li2 93.9(4) . 3_656
Nb6 O17 Nb3 90.59(17) . .
Nb6 O17 Nb5 90.17(18) . .
Nb3 O17 Nb5 89.87(19) . .
Nb6 O17 Nb1 90.42(18) . .
Nb3 O17 Nb1 179.0(2) . .
Nb5 O17 Nb1 90.40(19) . .
Nb6 O17 Nb4 179.4(3) . .
Nb3 O17 Nb4 89.70(17) . .
Nb5 O17 Nb4 90.38(17) . .
Nb1 O17 Nb4 89.29(17) . .
Nb6 O17 Nb2 90.36(18) . .
Nb3 O17 Nb2 90.21(19) . .
Nb5 O17 Nb2 179.5(2) . .
Nb1 O17 Nb2 89.51(18) . .
Nb4 O17 Nb2 89.09(18) . .
Nb5 O18 Nb1 113.7(3) . .
Nb5 O18 Li3 99.6(4) . 3_556
Nb1 O18 Li3 97.9(4) . 3_556
Li5 OW1 Li2 105.5(7) . .
Li6 OW2 Li3 107.6(7) . 4_565
Li1 OW3 Li4 105.7(6) 2 .
Li1 OW4 Li6 116.2(7) . 2_545
Li1 OW5 Li5 112.1(7) . 3_656
Li4 OW6 Li6 110.6(7) . .
Li3 OW7 Li2 100.7(6) . .
Li4 OW8 Li7 127.8(8) . 3
Li4 OW9 Li5 109.3(7) 4_666 .
Li1 OW10 Li7 129.0(8) 2_655 2_655
Li2 OW11 Li3 96.2(6) 4_565 4_565
Li7 OW12 K1 125.2(8) . 2_645
Li7 OW14 K1 124.4(10) . 4_565
OW15 K1 O4 100.8(3) . .
OW15 K1 O11 86.6(3) . 4_566
O4 K1 O11 154.90(18) . 4_566
OW15 K1 OW13 65.5(4) . 2
O4 K1 OW13 82.1(2) . 2
O11 K1 OW13 122.4(2) 4_566 2
OW15 K1 OW14 63.4(4) . 4_566
O4 K1 OW14 152.0(2) . 4_566
O11 K1 OW14 52.0(2) 4_566 4_566
OW13 K1 OW14 70.4(2) 2 4_566
OW15 K1 O2 127.9(3) . 4_566
O4 K1 O2 102.98(18) . 4_566
O11 K1 O2 55.36(16) 4_566 4_566
OW13 K1 O2 163.1(3) 2 4_566
OW14 K1 O2 104.9(2) 4_566 4_566
OW15 K1 O1 76.3(3) . 4_566
O4 K1 O1 104.39(18) . 4_566
O11 K1 O1 53.73(16) 4_566 4_566
OW13 K1 O1 141.7(3) 2 4_566
OW14 K1 O1 94.4(3) 4_566 4_566
O2 K1 O1 53.18(17) 4_566 4_566
OW15 K1 OW12 125.9(3) . 2_655
O4 K1 OW12 89.5(2) . 2_655
O11 K1 OW12 105.7(2) 4_566 2_655
OW13 K1 OW12 63.6(3) 2 2_655
OW14 K1 OW12 83.1(3) 4_566 2_655
O2 K1 OW12 100.1(2) 4_566 2_655
O1 K1 OW12 151.7(2) 4_566 2_655
OW15 K1 Nb2 117.0(3) . 4_566
O4 K1 Nb2 132.88(15) . 4_566
O11 K1 Nb2 30.75(12) 4_566 4_566
OW13 K1 Nb2 137.8(2) 2 4_566
OW14 K1 Nb2 74.4(2) 4_566 4_566
O2 K1 Nb2 31.25(11) 4_566 4_566
O1 K1 Nb2 62.29(12) 4_566 4_566
OW12 K1 Nb2 90.12(19) 2_655 4_566
OW15 K1 Nb1 68.7(3) . 4_566
O4 K1 Nb1 133.39(16) . 4_566
O11 K1 Nb1 28.82(12) 4_566 4_566
OW13 K1 Nb1 126.4(2) 2 4_566
OW14 K1 Nb1 65.2(2) 4_566 4_566
O2 K1 Nb1 61.21(13) 4_566 4_566
O1 K1 Nb1 29.73(10) 4_566 4_566
OW12 K1 Nb1 134.41(18) 2_655 4_566
Nb2 K1 Nb1 51.44(7) 4_566 4_566
OW15 K1 Nb5 73.8(3) . .
O4 K1 Nb5 27.03(12) . .
O11 K1 Nb5 148.49(18) 4_566 .
OW13 K1 Nb5 71.58(19) 2 .
OW14 K1 Nb5 131.3(3) 4_566 .
O2 K1 Nb5 119.67(14) 4_566 .
O1 K1 Nb5 96.99(14) 4_566 .
OW12 K1 Nb5 105.79(18) 2_655 .
Nb2 K1 Nb5 150.40(8) 4_566 .
Nb1 K1 Nb5 119.68(12) 4_566 .
OW15 K1 Nb4 104.9(3) . 4_566
O4 K1 Nb4 94.92(15) . 4_566
O11 K1 Nb4 59.98(13) 4_566 4_566
OW13 K1 Nb4 168.9(3) 2 4_566
OW14 K1 Nb4 111.08(19) 4_566 4_566
O2 K1 Nb4 27.90(11) 4_566 4_566
O1 K1 Nb4 28.92(11) 4_566 4_566
OW12 K1 Nb4 127.17(19) 2_655 4_566
Nb2 K1 Nb4 50.43(6) 4_566 4_566
Nb1 K1 Nb4 49.52(6) 4_566 4_566
Nb5 K1 Nb4 101.03(9) . 4_566
OW5 Li1 OW4 111.8(7) . .
OW5 Li1 OW10 110.9(7) . 2_645
OW4 Li1 OW10 114.6(7) . 2_645
OW5 Li1 OW3 104.0(7) . 2_545
OW4 Li1 OW3 105.8(7) . 2_545
OW10 Li1 OW3 109.2(7) 2_645 2_545
OW5 Li1 Li4 84.4(6) . 2_545
OW4 Li1 Li4 84.5(6) . 2_545
OW10 Li1 Li4 146.3(7) 2_645 2_545
OW3 Li1 Li4 37.2(4) 2_545 2_545
OW5 Li1 Li5 35.2(4) . 3_656
OW4 Li1 Li5 85.2(6) . 3_656
OW10 Li1 Li5 145.6(7) 2_645 3_656
OW3 Li1 Li5 90.4(6) 2_545 3_656
Li4 Li1 Li5 58.0(5) 2_545 3_656
OW5 Li1 Li6 87.8(6) . 2_545
OW4 Li1 Li6 32.8(4) . 2_545
OW10 Li1 Li6 147.0(7) 2_645 2_545
OW3 Li1 Li6 91.2(6) 2_545 2_545
Li4 Li1 Li6 58.8(5) 2_545 2_545
Li5 Li1 Li6 55.2(5) 3_656 2_545
OW1 Li2 O3 164.5(8) . 3_656
OW1 Li2 OW11 91.4(6) . 4_566
O3 Li2 OW11 94.7(6) 3_656 4_566
OW1 Li2 OW7 99.5(6) . .
O3 Li2 OW7 95.4(6) 3_656 .
OW11 Li2 OW7 82.5(6) 4_566 .
OW1 Li2 O16 97.1(6) . 3_656
O3 Li2 O16 75.3(5) 3_656 3_656
OW11 Li2 O16 168.7(8) 4_566 3_656
OW7 Li2 O16 103.4(6) . 3_656
OW1 Li2 O5 91.2(6) . 3_656
O3 Li2 O5 73.6(5) 3_656 3_656
OW11 Li2 O5 101.3(6) 4_566 3_656
OW7 Li2 O5 168.6(7) . 3_656
O16 Li2 O5 71.1(5) 3_656 3_656
OW1 Li2 Nb3 136.7(6) . 3_656
O3 Li2 Nb3 39.1(3) 3_656 3_656
OW11 Li2 Nb3 131.9(6) 4_566 3_656
OW7 Li2 Nb3 88.8(5) . 3_656
O16 Li2 Nb3 40.0(3) 3_656 3_656
O5 Li2 Nb3 80.6(4) 3_656 3_656
OW1 Li2 Nb2 127.8(6) . 3_656
O3 Li2 Nb2 38.7(3) 3_656 3_656
OW11 Li2 Nb2 87.1(5) 4_566 3_656
OW7 Li2 Nb2 131.8(6) . 3_656
O16 Li2 Nb2 81.7(4) 3_656 3_656
O5 Li2 Nb2 38.8(3) 3_656 3_656
Nb3 Li2 Nb2 64.4(3) 3_656 3_656
OW1 Li2 Li5 36.2(4) . .
O3 Li2 Li5 128.4(6) 3_656 .
OW11 Li2 Li5 99.6(6) 4_566 .
OW7 Li2 Li5 135.4(6) . .
O16 Li2 Li5 83.1(5) 3_656 .
O5 Li2 Li5 55.0(4) 3_656 .
Nb3 Li2 Li5 118.5(5) 3_656 .
Nb2 Li2 Li5 92.7(5) 3_656 .
OW1 Li2 Nb6 85.8(5) . 3_656
O3 Li2 Nb6 80.2(4) 3_656 3_656
OW11 Li2 Nb6 137.7(6) 4_566 3_656
OW7 Li2 Nb6 139.6(6) . 3_656
O16 Li2 Nb6 36.4(3) 3_656 3_656
O5 Li2 Nb6 36.8(3) 3_656 3_656
Nb3 Li2 Nb6 62.5(3) 3_656 3_656
Nb2 Li2 Nb6 62.7(3) 3_656 3_656
Li5 Li2 Nb6 56.5(4) . 3_656
OW1 Li2 Li3 93.4(5) . .
O3 Li2 Li3 100.8(6) 3_656 .
OW11 Li2 Li3 43.7(4) 4_566 .
OW7 Li2 Li3 39.2(4) . .
O16 Li2 Li3 142.4(6) 3_656 .
O5 Li2 Li3 144.8(6) 3_656 .
Nb3 Li2 Li3 117.5(5) 3_656 .
Nb2 Li2 Li3 118.9(5) 3_656 .
Li5 Li2 Li3 123.3(6) . .
Nb6 Li2 Li3 178.3(5) 3_656 .
OW7 Li3 O18 98.1(6) . 3_556
OW7 Li3 OW2 98.5(6) . 4_566
O18 Li3 OW2 162.4(8) 3_556 4_566
OW7 Li3 O6 172.6(8) . 3_556
O18 Li3 O6 74.5(5) 3_556 3_556
OW2 Li3 O6 88.7(6) 4_566 3_556
OW7 Li3 O7 105.1(6) . 3_556
O18 Li3 O7 74.3(5) 3_556 3_556
OW2 Li3 O7 95.9(6) 4_566 3_556
O6 Li3 O7 72.0(5) 3_556 3_556
OW7 Li3 OW11 80.0(5) . 4_566
O18 Li3 OW11 99.8(6) 3_556 4_566
OW2 Li3 OW11 88.7(6) 4_566 4_566
O6 Li3 OW11 102.2(6) 3_556 4_566
O7 Li3 OW11 172.5(8) 3_556 4_566
OW7 Li3 Nb1 134.5(6) . 3_556
O18 Li3 Nb1 39.3(3) 3_556 3_556
OW2 Li3 Nb1 126.0(6) 4_566 3_556
O6 Li3 Nb1 39.0(3) 3_556 3_556
O7 Li3 Nb1 81.6(5) 3_556 3_556
OW11 Li3 Nb1 90.9(5) 4_566 3_556
OW7 Li3 Nb5 92.5(5) . 3_556
O18 Li3 Nb5 38.3(3) 3_556 3_556
OW2 Li3 Nb5 135.0(6) 4_566 3_556
O6 Li3 Nb5 81.0(4) 3_556 3_556
O7 Li3 Nb5 39.3(3) 3_556 3_556
OW11 Li3 Nb5 136.3(6) 4_566 3_556
Nb1 Li3 Nb5 64.1(3) 3_556 3_556
OW7 Li3 Nb6 141.2(6) . 3_556
O18 Li3 Nb6 80.2(5) 3_556 3_556
OW2 Li3 Nb6 83.3(5) 4_566 3_556
O6 Li3 Nb6 37.5(3) 3_556 3_556
O7 Li3 Nb6 36.7(3) 3_556 3_556
OW11 Li3 Nb6 138.7(6) 4_566 3_556
Nb1 Li3 Nb6 62.9(3) 3_556 3_556
Nb5 Li3 Nb6 62.3(3) 3_556 3_556
OW7 Li3 Li2 40.1(4) . .
O18 Li3 Li2 105.7(6) 3_556 .
OW2 Li3 Li2 90.7(5) 4_566 .
O6 Li3 Li2 142.4(6) 3_556 .
O7 Li3 Li2 145.3(6) 3_556 .
OW11 Li3 Li2 40.2(4) 4_566 .
Nb1 Li3 Li2 121.0(5) 3_556 .
Nb5 Li3 Li2 123.1(5) 3_556 .
Nb6 Li3 Li2 174.0(5) 3_556 .
OW7 Li3 Li6 132.4(7) . 4_566
O18 Li3 Li6 128.5(7) 3_556 4_566
OW2 Li3 Li6 34.3(4) 4_566 4_566
O6 Li3 Li6 54.6(4) 3_556 4_566
O7 Li3 Li6 82.2(5) 3_556 4_566
OW11 Li3 Li6 98.4(6) 4_566 4_566
Nb1 Li3 Li6 92.9(5) 3_556 4_566
Nb5 Li3 Li6 117.0(5) 3_556 4_566
Nb6 Li3 Li6 55.3(4) 3_556 4_566
Li2 Li3 Li6 119.0(5) . 4_566
OW9 Li4 OW6 113.6(8) 4_465 .
OW9 Li4 OW8 103.2(7) 4_465 .
OW6 Li4 OW8 108.3(8) . .
OW9 Li4 OW3 108.6(8) 4_465 .
OW6 Li4 OW3 110.2(7) . .
OW8 Li4 OW3 112.7(8) . .
OW9 Li4 Li5 35.4(4) 4_465 4_465
OW6 Li4 Li5 89.5(6) . 4_465
OW8 Li4 Li5 137.6(7) . 4_465
OW3 Li4 Li5 95.4(6) . 4_465
OW9 Li4 Li1 89.7(6) 4_465 2
OW6 Li4 Li1 90.6(6) . 2
OW8 Li4 Li1 149.8(7) . 2
OW3 Li4 Li1 37.1(4) . 2
Li5 Li4 Li1 63.3(5) 4_465 2
OW9 Li4 Li6 90.3(6) 4_465 .
OW6 Li4 Li6 34.8(4) . .
OW8 Li4 Li6 141.5(7) . .
OW3 Li4 Li6 96.0(6) . .
Li5 Li4 Li6 58.4(5) 4_465 .
Li1 Li4 Li6 63.9(5) 2 .
OW9 Li5 O8 118.1(9) . 3_656
OW9 Li5 OW1 107.0(8) . .
O8 Li5 OW1 107.9(8) 3_656 .
OW9 Li5 OW5 96.2(7) . 3_656
O8 Li5 OW5 116.0(8) 3_656 3_656
OW1 Li5 OW5 111.1(8) . 3_656
OW9 Li5 Nb6 151.3(8) . 3_656
O8 Li5 Nb6 33.8(3) 3_656 3_656
OW1 Li5 Nb6 92.7(6) . 3_656
OW5 Li5 Nb6 95.9(6) 3_656 3_656
OW9 Li5 Li6 93.7(7) . 4_666
O8 Li5 Li6 37.4(5) 3_656 4_666
OW1 Li5 Li6 145.2(8) . 4_666
OW5 Li5 Li6 93.6(7) 3_656 4_666
Nb6 Li5 Li6 59.6(4) 3_656 4_666
OW9 Li5 Li4 35.2(4) . 4_666
O8 Li5 Li4 95.3(7) 3_656 4_666
OW1 Li5 Li4 142.1(8) . 4_666
OW5 Li5 Li4 83.2(6) 3_656 4_666
Nb6 Li5 Li4 121.5(6) 3_656 4_666
Li6 Li5 Li4 62.1(5) 4_666 4_666
OW9 Li5 Li2 143.5(8) . .
O8 Li5 Li2 90.3(6) 3_656 .
OW1 Li5 Li2 38.3(4) . .
OW5 Li5 Li2 90.5(6) 3_656 .
Nb6 Li5 Li2 62.2(4) 3_656 .
Li6 Li5 Li2 121.7(6) 4_666 .
Li4 Li5 Li2 172.9(7) 4_666 .
OW9 Li5 Li1 85.4(6) . 3_656
O8 Li5 Li1 94.7(6) 3_656 3_656
OW1 Li5 Li1 143.7(8) . 3_656
OW5 Li5 Li1 32.7(4) 3_656 3_656
Nb6 Li5 Li1 90.8(5) 3_656 3_656
Li6 Li5 Li1 63.6(5) 4_666 3_656
Li4 Li5 Li1 58.8(5) 4_666 3_656
Li2 Li5 Li1 116.5(6) . 3_656
O8 Li6 OW6 115.7(8) 2 .
O8 Li6 OW2 106.5(8) 2 .
OW6 Li6 OW2 110.9(8) . .
O8 Li6 OW4 112.7(8) 2 2
OW6 Li6 OW4 97.2(7) . 2
OW2 Li6 OW4 114.0(8) . 2
O8 Li6 Nb6 33.7(3) 2 2
OW6 Li6 Nb6 148.5(8) . 2
OW2 Li6 Nb6 91.4(6) . 2
OW4 Li6 Nb6 93.4(6) 2 2
O8 Li6 Li5 38.6(5) 2 4_465
OW6 Li6 Li5 90.4(7) . 4_465
OW2 Li6 Li5 145.0(8) . 4_465
OW4 Li6 Li5 89.2(6) 2 4_465
Nb6 Li6 Li5 60.0(4) 2 4_465
O8 Li6 Li4 93.9(7) 2 .
OW6 Li6 Li4 34.6(4) . .
OW2 Li6 Li4 145.4(8) . .
OW4 Li6 Li4 81.6(6) 2 .
Nb6 Li6 Li4 119.4(6) 2 .
Li5 Li6 Li4 59.5(5) 4_465 .
O8 Li6 Li3 88.3(6) 2 4_565
OW6 Li6 Li3 147.8(8) . 4_565
OW2 Li6 Li3 38.1(4) . 4_565
OW4 Li6 Li3 92.3(6) 2 4_565
Nb6 Li6 Li3 60.5(4) 2 4_565
Li5 Li6 Li3 120.5(6) 4_465 4_565
Li4 Li6 Li3 173.9(6) . 4_565
O8 Li6 Li1 93.5(6) 2 2
OW6 Li6 Li1 84.4(6) . 2
OW2 Li6 Li1 145.0(8) . 2
OW4 Li6 Li1 31.0(4) 2 2
Nb6 Li6 Li1 89.8(5) 2 2
Li5 Li6 Li1 61.2(5) 4_465 2
Li4 Li6 Li1 57.3(4) . 2
Li3 Li6 Li1 116.9(6) 4_565 2
OW14 Li7 OW12 117.9(12) . .
OW14 Li7 OW8 100.6(11) . 3
OW12 Li7 OW8 114.9(12) . 3
OW14 Li7 OW10 105.6(12) . 2_645
OW12 Li7 OW10 102.5(10) . 2_645
OW8 Li7 OW10 115.6(11) 3 2_645

loop_
_geom_bond_atom_site_label_1
_geom_bond_atom_site_label_2
_geom_bond_distance
_geom_bond_site_symmetry_2
Nb1 O14 1.787(6) .
Nb1 O1 1.971(5) .
Nb1 O11 1.980(6) .
Nb1 O6 1.995(5) .
Nb1 O18 2.021(6) .
Nb1 O17 2.382(5) .
Nb1 Li3 3.160(15) 3_556
Nb1 Nb6 3.351(2) .
Nb1 Nb4 3.354(3) .
Nb1 K1 3.944(4) 4_565
Nb2 O9 1.784(6) .
Nb2 O11 1.981(6) .
Nb2 O2 1.991(5) .
Nb2 O5 1.993(5) .
Nb2 O3 2.010(5) .
Nb2 O17 2.399(5) .
Nb2 Li2 3.174(14) 3_656
Nb2 K1 3.807(4) 4_565
Nb3 O12 1.797(6) .
Nb3 O4 1.969(6) .
Nb3 O13 1.978(5) .
Nb3 O3 2.003(5) .
Nb3 O16 2.022(5) .
Nb3 O17 2.352(5) .
Nb3 Li2 3.142(14) 3_656
Nb3 Nb6 3.334(3) .
Nb3 Nb5 3.334(3) .
Nb3 Nb4 3.345(2) .
Nb3 K1 4.156(4) .
Nb4 O19 1.789(5) .
Nb4 O2 1.988(6) .
Nb4 O13 1.997(5) .
Nb4 O1 1.999(6) .
Nb4 O10 2.016(6) .
Nb4 O17 2.391(5) .
Nb4 K1 4.061(4) 4_565
Nb5 O15 1.789(6) .
Nb5 O4 1.971(6) .
Nb5 O10 1.991(5) .
Nb5 O18 2.006(5) .
Nb5 O7 2.027(5) .
Nb5 O17 2.369(5) .
Nb5 Li3 3.189(15) 3_556
Nb5 Nb6 3.334(3) .
Nb5 K1 3.971(4) .
Nb6 O8 1.816(5) .
Nb6 O7 1.974(5) .
Nb6 O16 1.984(5) .
Nb6 O5 1.988(6) .
Nb6 O6 2.006(5) .
Nb6 O17 2.339(5) .
Nb6 Li6 3.078(17) 2_545
Nb6 Li5 3.093(17) 3_656
Nb6 Li3 3.259(15) 3_556
Nb6 Li2 3.281(15) 3_656
O1 K1 3.181(7) 4_565
O2 K1 3.004(6) 4_565
O3 Li2 2.148(15) 3_656
O4 K1 2.744(6) .
O5 Li2 2.322(15) 3_656
O6 Li3 2.281(16) 3_556
O7 Li3 2.306(16) 3_556
O8 Li6 1.945(17) 2_545
O8 Li5 1.994(18) 3_656
O11 K1 2.901(6) 4_565
O16 Li2 2.270(16) 3_656
O18 Li3 2.167(16) 3_556
OW1 Li5 1.996(18) .
OW1 Li2 2.095(15) .
OW2 Li6 1.990(18) .
OW2 Li3 2.183(16) 4_565
OW3 Li1 1.987(16) 2
OW3 Li4 1.989(16) .
OW4 Li1 1.941(16) .
OW4 Li6 2.043(17) 2_545
OW5 Li1 1.930(15) .
OW5 Li5 2.059(18) 3_656
OW6 Li4 1.955(16) .
OW6 Li6 1.964(17) .
OW7 Li3 2.142(16) .
OW7 Li2 2.186(16) .
OW8 Li4 1.980(16) .
OW8 Li7 1.97(2) 3
OW9 Li4 1.922(16) 4_666
OW9 Li5 1.931(18) .
OW10 Li1 1.978(15) 2_655
OW10 Li7 2.02(2) 2_655
OW11 Li2 2.162(16) 4_565
OW11 Li3 2.315(16) 4_565
OW12 Li7 1.94(2) .
OW12 K1 3.193(10) 2_645
OW13 K1 2.928(9) 2_545
OW14 Li7 1.84(3) .
OW14 K1 2.984(11) 4_565
OW15 K1 2.476(13) .
K1 O11 2.901(6) 4_566
K1 OW13 2.928(9) 2
K1 OW14 2.984(11) 4_566
K1 O2 3.004(6) 4_566
K1 O1 3.181(7) 4_566
K1 OW12 3.193(10) 2_655
K1 Nb2 3.807(4) 4_566
K1 Nb1 3.944(4) 4_566
K1 Nb4 4.061(4) 4_566
Li1 OW10 1.978(15) 2_645
Li1 OW3 1.987(16) 2_545
Li1 Li4 3.17(2) 2_545
Li1 Li5 3.31(2) 3_656
Li1 Li6 3.38(2) 2_545
Li2 O3 2.148(15) 3_656
Li2 OW11 2.162(16) 4_566
Li2 O16 2.270(16) 3_656
Li2 O5 2.322(15) 3_656
Li2 Nb3 3.142(14) 3_656
Li2 Nb2 3.174(14) 3_656
Li2 Li5 3.26(2) .
Li2 Nb6 3.281(15) 3_656
Li2 Li3 3.33(2) .
Li3 O18 2.167(16) 3_556
Li3 OW2 2.183(16) 4_566
Li3 O6 2.281(16) 3_556
Li3 O7 2.306(16) 3_556
Li3 OW11 2.315(16) 4_566
Li3 Nb1 3.160(15) 3_556
Li3 Nb5 3.189(15) 3_556
Li3 Nb6 3.259(15) 3_556
Li3 Li6 3.37(2) 4_566
Li4 OW9 1.922(16) 4_465
Li4 Li5 3.14(2) 4_465
Li4 Li1 3.17(2) 2
Li4 Li6 3.22(2) .
Li5 O8 1.994(18) 3_656
Li5 OW5 2.059(18) 3_656
Li5 Nb6 3.093(17) 3_656
Li5 Li6 3.10(2) 4_666
Li5 Li4 3.14(2) 4_666
Li5 Li1 3.31(2) 3_656
Li6 O8 1.945(17) 2
Li6 OW4 2.043(17) 2
Li6 Nb6 3.078(17) 2
Li6 Li5 3.10(2) 4_465
Li6 Li3 3.37(2) 4_565
Li6 Li1 3.38(2) 2
Li7 OW8 1.97(2) 3
Li7 OW10 2.02(2) 2_645
